data_4035165
loop_
_publ_author_name
'Martins, Guilherme M.'
'Back, Davi F.'
'Kaufman, Teodoro S.'
'Silveira, Claudio C.'

_publ_section_title
;
 SeCl<sub>2</sub>-Mediated Approach Toward Indole-Containing
 Polysubstituted Selenophenes.
;
_journal_issue 6
_journal_name_full 'The Journal of organic chemistry'
_journal_page_first 3252
_journal_page_last 3264
_journal_paper_doi 10.1021/acs.joc.8b00166
_journal_volume 83
_journal_year 2018
_chemical_formula_moiety 'C25 H17 N Se2'
_chemical_formula_sum 'C25 H17 N Se2'
_chemical_formula_weight 489.32
_chemical_melting_point ?
_chemical_name_common 3-(2,4-diphenylselenophen-3-yl)-1-methyl-1H-indole
_chemical_name_systematic
;
 3-(2,4-diphenylselenophen-3-yl)-1-methyl-1H-indole
;
_space_group_IT_number 15
_space_group_name_Hall '-C 2yc'
_space_group_name_H-M_alt 'C 1 2/c 1'
_symmetry_cell_setting monoclinic
_symmetry_space_group_name_Hall '-C 2yc'
_symmetry_space_group_name_H-M 'C 1 2/c 1'
_atom_sites_solution_hydrogens geom
_atom_sites_solution_primary direct
_atom_sites_solution_secondary difmap
_audit_conform_dict_location ftp://ftp.iucr.org/pub/cif_core.dic
_audit_conform_dict_name cif_core.dic
_audit_conform_dict_version 2.4
_audit_creation_date 2018-01-11T12:48:38-00:00
_audit_creation_method 'WinGX routine CIF_UPDATE'
_cell_angle_alpha 90
_cell_angle_beta 129.270(4)
_cell_angle_gamma 90
_cell_formula_units_Z 8
_cell_length_a 29.657(4)
_cell_length_b 8.1546(12)
_cell_length_c 21.065(3)
_cell_measurement_reflns_used 9915
_cell_measurement_temperature 296(2)
_cell_measurement_theta_max 28.116
_cell_measurement_theta_min 2.505
_cell_volume 3943.9(10)
_computing_cell_refinement 'SAINT V8.34A (Bruker AXS Inc., 2013)'
_computing_data_collection 'Bruker Instrument Service v4.2.7'
_computing_data_reduction 'SAINT V8.34A (Bruker AXS Inc., 2013)'
_computing_molecular_graphics 'Diamond (version 3.2i); Crystal Impact GbR'
_computing_structure_refinement 'SHELXL-2008 (Sheldrick, 2008)'
_computing_structure_solution 'SHELXL-2008 (Sheldrick, 2008)'
_diffrn_ambient_temperature 296(2)
_diffrn_detector_area_resol_mean 10.4167
_diffrn_measured_fraction_theta_full 0.995
_diffrn_measured_fraction_theta_max 0.995
_diffrn_measurement_device_type 'Bruker D8 Quest Photon 100 diffractometer'
_diffrn_measurement_method '2\% \f & \w scans'
_diffrn_radiation_monochromator 'Montel type 2-dim beam shaping X ray optics'
_diffrn_radiation_type MoK\a
_diffrn_radiation_wavelength 0.71073
_diffrn_reflns_av_R_equivalents 0.0296
_diffrn_reflns_av_unetI/netI 0.0246
_diffrn_reflns_limit_h_max 39
_diffrn_reflns_limit_h_min -34
_diffrn_reflns_limit_k_max 10
_diffrn_reflns_limit_k_min -10
_diffrn_reflns_limit_l_max 27
_diffrn_reflns_limit_l_min -27
_diffrn_reflns_number 24686
_diffrn_reflns_theta_full 28.09
_diffrn_reflns_theta_max 28.09
_diffrn_reflns_theta_min 2.5
_diffrn_source 'micro-focus tube'
_exptl_absorpt_coefficient_mu 3.76
_exptl_absorpt_correction_T_max 0.753
_exptl_absorpt_correction_T_min 0.3078
_exptl_absorpt_correction_type multi-scan
_exptl_absorpt_process_details
;
SADABS (version 2012/1; Bruker, 2012) was used to perform the numerical
        absorption correction based on the indexed faces of the crystal.
;
_exptl_crystal_colour yellow
_exptl_crystal_density_diffrn 1.648
_exptl_crystal_density_meas ?
_exptl_crystal_density_method 'not measured'
_exptl_crystal_description tabular
_exptl_crystal_F_000 1936
_exptl_crystal_size_max 0.41
_exptl_crystal_size_mid 0.12
_exptl_crystal_size_min 0.08
_refine_diff_density_max 0.452
_refine_diff_density_min -0.611
_refine_diff_density_rms 0.058
_refine_ls_extinction_coef none
_refine_ls_extinction_method none
_refine_ls_goodness_of_fit_ref 1.029
_refine_ls_hydrogen_treatment constr
_refine_ls_matrix_type full
_refine_ls_number_parameters 253
_refine_ls_number_reflns 4790
_refine_ls_number_restraints 0
_refine_ls_restrained_S_all 1.029
_refine_ls_R_factor_all 0.045
_refine_ls_R_factor_gt 0.0304
_refine_ls_shift/su_max 0.002
_refine_ls_shift/su_mean 0
_refine_ls_structure_factor_coef Fsqd
_refine_ls_weighting_details 'calc w=1/[\s^2^(Fo^2^)+(0.0392P)^2^+3.7509P] where P=(Fo^2^+2Fc^2^)/3'
_refine_ls_weighting_scheme calc
_refine_ls_wR_factor_gt 0.0743
_refine_ls_wR_factor_ref 0.0802
_reflns_number_gt 3775
_reflns_number_total 4790
_reflns_threshold_expression >2\s(I)
_cod_data_source_file jo8b00166_si_002.cif
_cod_data_source_block test
_cod_depositor_comments
;
The following automatic conversions were performed:

data item '_chemical_melting_point' value 'none' was changed to '?'
-- the value is undefined or not given.

data item '_exptl_crystal_density_meas' value 'none' was changed to
'?' -- the value is perceived as not measured.

Automatic conversion script
Id: cif_fix_values 6909 2019-04-08 15:41:33Z antanas 
;
_cod_original_cell_volume 3943.8(10)
_cod_original_sg_symbol_Hall -c2yc
_cod_original_sg_symbol_H-M C2/c
_cod_database_code 4035165

loop_
_symmetry_equiv_pos_as_xyz
'x, y, z'
'-x, y, -z+1/2'
'x+1/2, y+1/2, z'
'-x+1/2, y+1/2, -z+1/2'
'-x, -y, -z'
'x, -y, z-1/2'
'-x+1/2, -y+1/2, -z'
'x+1/2, -y+1/2, z-1/2'

loop_
_atom_site_label
_atom_site_type_symbol
_atom_site_fract_x
_atom_site_fract_y
_atom_site_fract_z
_atom_site_U_iso_or_equiv
_atom_site_adp_type
_atom_site_occupancy
_atom_site_symmetry_multiplicity
_atom_site_calc_flag
_atom_site_refinement_flags
Se2 Se 0.713452(11) 0.53688(3) 0.461630(15) 0.04558(9) Uani 1 1 d .
Se1 Se 0.575886(11) 0.42652(4) 0.302245(18) 0.05369(10) Uani 1 1 d .
N N 0.78994(9) 0.3347(3) 0.25105(12) 0.0445(5) Uani 1 1 d .
C8 C 0.67632(9) 0.3733(3) 0.32377(13) 0.0339(4) Uani 1 1 d .
C18 C 0.82177(9) 0.2594(3) 0.37662(14) 0.0367(5) Uani 1 1 d .
C9 C 0.73836(9) 0.3963(3) 0.36923(13) 0.0332(4) Uani 1 1 d .
C2 C 0.57554(10) 0.2982(3) 0.22678(14) 0.0415(5) Uani 1 1 d .
C7 C 0.63110(9) 0.2858(3) 0.24807(13) 0.0341(5) Uani 1 1 d .
C17 C 0.76875(10) 0.3499(3) 0.33680(14) 0.0361(5) Uani 1 1 d .
C23 C 0.83337(10) 0.2515(3) 0.32123(14) 0.0386(5) Uani 1 1 d .
C10 C 0.76564(10) 0.4743(3) 0.44320(13) 0.0363(5) Uani 1 1 d .
C11 C 0.82643(10) 0.5299(3) 0.50510(14) 0.0371(5) Uani 1 1 d .
C24 C 0.75156(11) 0.3937(3) 0.26064(15) 0.0413(5) Uani 1 1 d .
H24 H 0.7185 0.4547 0.2216 0.05 Uiso 1 1 calc R
C1 C 0.65612(10) 0.4441(3) 0.36069(14) 0.0399(5) Uani 1 1 d .
C6 C 0.63562(10) 0.1884(3) 0.19736(14) 0.0398(5) Uani 1 1 d .
H6 H 0.6715 0.1767 0.2094 0.048 Uiso 1 1 calc R
C12 C 0.85451(11) 0.6189(3) 0.48289(16) 0.0470(6) Uani 1 1 d .
H12 H 0.8359 0.6378 0.4278 0.056 Uiso 1 1 calc R
C16 C 0.85582(12) 0.5027(4) 0.58820(16) 0.0500(6) Uani 1 1 d .
H16 H 0.838 0.4421 0.6043 0.06 Uiso 1 1 calc R
C5 C 0.58739(12) 0.1099(3) 0.12982(16) 0.0486(6) Uani 1 1 d .
H5 H 0.5913 0.0451 0.0972 0.058 Uiso 1 1 calc R
C3 C 0.52729(11) 0.2199(4) 0.15885(16) 0.0538(7) Uani 1 1 d .
H3 H 0.4911 0.2301 0.1462 0.065 Uiso 1 1 calc R
C4 C 0.53337(11) 0.1262(4) 0.11000(16) 0.0552(7) Uani 1 1 d .
H4 H 0.5011 0.0741 0.0638 0.066 Uiso 1 1 calc R
C19 C 0.85951(11) 0.1822(3) 0.45179(16) 0.0500(6) Uani 1 1 d .
H19 H 0.8529 0.1852 0.4895 0.06 Uiso 1 1 calc R
C15 C 0.91110(13) 0.5646(4) 0.64700(17) 0.0643(8) Uani 1 1 d .
H15 H 0.9302 0.5456 0.7023 0.077 Uiso 1 1 calc R
C22 C 0.88167(12) 0.1695(4) 0.3393(2) 0.0604(8) Uani 1 1 d .
H22 H 0.8889 0.1659 0.3023 0.073 Uiso 1 1 calc R
C13 C 0.91016(12) 0.6796(4) 0.54250(19) 0.0598(7) Uani 1 1 d .
H13 H 0.9287 0.7379 0.5269 0.072 Uiso 1 1 calc R
C14 C 0.93805(13) 0.6549(4) 0.62379(19) 0.0659(8) Uani 1 1 d .
H14 H 0.975 0.6985 0.6634 0.079 Uiso 1 1 calc R
C25 C 0.78599(16) 0.3587(4) 0.17938(18) 0.0663(8) Uani 1 1 d .
H25A H 0.7516 0.4208 0.139 0.099 Uiso 1 1 calc R
H25B H 0.784 0.254 0.1569 0.099 Uiso 1 1 calc R
H25C H 0.8197 0.4171 0.1948 0.099 Uiso 1 1 calc R
C20 C 0.90763(13) 0.0998(4) 0.4699(2) 0.0696(9) Uani 1 1 d .
H20 H 0.9332 0.0474 0.5203 0.084 Uiso 1 1 calc R
C21 C 0.91819(13) 0.0940(4) 0.4151(2) 0.0733(10) Uani 1 1 d .
H21 H 0.9508 0.0379 0.4294 0.088 Uiso 1 1 calc R

loop_
_atom_site_aniso_label
_atom_site_aniso_U_11
_atom_site_aniso_U_22
_atom_site_aniso_U_33
_atom_site_aniso_U_23
_atom_site_aniso_U_13
_atom_site_aniso_U_12
Se2 0.04679(15) 0.06371(17) 0.04188(14) -0.01149(11) 0.03548(12) -0.00784(11)
Se1 0.03982(14) 0.0744(2) 0.06118(18) -0.01477(14) 0.03873(14) -0.00599(12)
N 0.0574(12) 0.0474(11) 0.0467(11) -0.0052(9) 0.0415(11) -0.0046(10)
C8 0.0356(11) 0.0383(11) 0.0361(11) 0.0020(9) 0.0266(10) 0.0011(9)
C18 0.0357(11) 0.0326(11) 0.0430(12) -0.0054(9) 0.0255(10) -0.0034(9)
C9 0.0352(11) 0.0368(11) 0.0348(11) 0.0024(9) 0.0256(10) 0.0016(9)
C2 0.0378(12) 0.0475(13) 0.0436(13) -0.0014(11) 0.0278(11) -0.0006(10)
C7 0.0344(11) 0.0347(11) 0.0364(11) 0.0033(9) 0.0240(10) 0.0004(9)
C17 0.0364(11) 0.0396(11) 0.0388(11) -0.0038(9) 0.0268(10) -0.0034(9)
C23 0.0387(12) 0.0364(11) 0.0485(13) -0.0104(10) 0.0313(11) -0.0065(9)
C10 0.0389(12) 0.0432(12) 0.0373(11) 0.0011(10) 0.0290(10) -0.0001(10)
C11 0.0377(11) 0.0398(11) 0.0360(11) -0.0012(10) 0.0244(10) 0.0017(9)
C24 0.0431(12) 0.0428(12) 0.0434(13) 0.0019(10) 0.0299(11) 0.0027(10)
C1 0.0369(12) 0.0488(13) 0.0421(12) -0.0053(10) 0.0288(10) -0.0043(10)
C6 0.0389(12) 0.0395(12) 0.0427(12) -0.0011(10) 0.0266(11) 0.0021(10)
C12 0.0433(13) 0.0548(15) 0.0428(13) -0.0002(11) 0.0271(11) -0.0031(11)
C16 0.0500(14) 0.0608(16) 0.0382(12) 0.0012(12) 0.0274(12) 0.0018(12)
C5 0.0527(15) 0.0485(14) 0.0451(14) -0.0068(11) 0.0312(12) -0.0010(12)
C3 0.0368(13) 0.0666(17) 0.0550(16) -0.0061(13) 0.0277(12) -0.0036(12)
C4 0.0430(14) 0.0633(17) 0.0459(14) -0.0117(13) 0.0218(12) -0.0106(12)
C19 0.0500(14) 0.0451(13) 0.0476(14) 0.0003(11) 0.0275(12) 0.0000(11)
C15 0.0548(17) 0.078(2) 0.0376(14) -0.0021(14) 0.0187(13) 0.0039(15)
C22 0.0531(16) 0.0582(16) 0.086(2) -0.0245(16) 0.0513(17) -0.0078(13)
C13 0.0498(16) 0.0590(17) 0.0697(19) -0.0067(14) 0.0374(15) -0.0124(13)
C14 0.0418(15) 0.0711(19) 0.0576(18) -0.0165(15) 0.0187(14) -0.0068(14)
C25 0.098(2) 0.0740(19) 0.0566(17) -0.0161(15) 0.0634(18) -0.0236(18)
C20 0.0540(17) 0.0580(17) 0.0632(19) 0.0029(15) 0.0212(15) 0.0159(14)
C21 0.0411(15) 0.069(2) 0.088(3) -0.0153(18) 0.0303(17) 0.0123(14)

loop_
_atom_type_symbol
_atom_type_description
_atom_type_scat_dispersion_real
_atom_type_scat_dispersion_imag
_atom_type_scat_source
C C 0.0033 0.0016 'International Tables Vol C Tables 4.2.6.8 and 6.1.1.4'
H H 0 0 'International Tables Vol C Tables 4.2.6.8 and 6.1.1.4'
N N 0.0061 0.0033 'International Tables Vol C Tables 4.2.6.8 and 6.1.1.4'
Se Se -0.0929 2.2259 'International Tables Vol C Tables 4.2.6.8 and 6.1.1.4'

loop_
_geom_angle_atom_site_label_1
_geom_angle_atom_site_label_2
_geom_angle_atom_site_label_3
_geom_angle
C1 Se2 C10 85.97(10)
C1 Se1 C2 85.63(10)
C24 N C23 108.43(19)
C24 N C25 125.5(2)
C23 N C25 126.0(2)
C1 C8 C9 113.4(2)
C1 C8 C7 113.24(19)
C9 C8 C7 133.33(19)
C19 C18 C23 118.8(2)
C19 C18 C17 134.3(2)
C23 C18 C17 106.9(2)
C10 C9 C8 113.47(19)
C10 C9 C17 123.1(2)
C8 C9 C17 123.31(19)
C3 C2 C7 122.1(2)
C3 C2 Se1 125.10(19)
C7 C2 Se1 112.78(17)
C6 C7 C2 117.0(2)
C6 C7 C8 129.9(2)
C2 C7 C8 113.06(19)
C24 C17 C18 105.9(2)
C24 C17 C9 125.5(2)
C18 C17 C9 128.6(2)
N C23 C22 129.0(2)
N C23 C18 108.27(19)
C22 C23 C18 122.7(2)
C9 C10 C11 131.0(2)
C9 C10 Se2 112.76(16)
C11 C10 Se2 115.89(16)
C12 C11 C16 118.3(2)
C12 C11 C10 121.3(2)
C16 C11 C10 120.2(2)
N C24 C17 110.5(2)
C8 C1 Se2 114.24(17)
C8 C1 Se1 115.12(17)
Se2 C1 Se1 130.61(13)
C5 C6 C7 120.7(2)
C13 C12 C11 120.3(2)
C15 C16 C11 120.8(3)
C6 C5 C4 120.9(2)
C4 C3 C2 119.2(2)
C3 C4 C5 120.0(2)
C18 C19 C20 118.6(3)
C16 C15 C14 120.1(3)
C21 C22 C23 116.5(3)
C14 C13 C12 120.8(3)
C13 C14 C15 119.7(3)
C21 C20 C19 121.6(3)
C20 C21 C22 121.7(3)

loop_
_geom_bond_atom_site_label_1
_geom_bond_atom_site_label_2
_geom_bond_distance
Se2 C1 1.846(2)
Se2 C10 1.889(2)
Se1 C1 1.868(2)
Se1 C2 1.898(2)
N C24 1.363(3)
N C23 1.376(3)
N C25 1.452(3)
C8 C1 1.374(3)
C8 C9 1.452(3)
C8 C7 1.464(3)
C18 C19 1.383(3)
C18 C23 1.411(3)
C18 C17 1.432(3)
C9 C10 1.375(3)
C9 C17 1.484(3)
C2 C3 1.382(3)
C2 C7 1.411(3)
C7 C6 1.404(3)
C17 C24 1.388(3)
C23 C22 1.398(3)
C10 C11 1.477(3)
C11 C12 1.390(3)
C11 C16 1.394(3)
C6 C5 1.380(3)
C12 C13 1.387(4)
C16 C15 1.381(4)
C5 C4 1.383(4)
C3 C4 1.382(4)
C19 C20 1.395(4)
C15 C14 1.384(5)
C22 C21 1.383(5)
C13 C14 1.365(4)
C20 C21 1.375(5)
